data_7013091
loop_
_publ_author_name
'Daniel D\"onnecke'
'Wolfgang Imhof'

_publ_section_title
;
 The formation of cis- and trans-[Ru(CN)2(CNtBu)4] by reductive
 cleavage of isocyanide ligands; isomer separation by supramolecular
 interactions with various solvents
;
_journal_issue 13
_journal_name_full 'Dalton Trans.'
_journal_page_first 2737
_journal_page_last 2744
_journal_paper_doi 10.1039/b304199a
_journal_year 2003
_chemical_formula_sum 'C12 H19 Cl3 N3 Ru0.5'
_chemical_formula_weight 362.19
_chemical_name_systematic
;
?
;
_space_group_IT_number 14
_symmetry_cell_setting monoclinic
_symmetry_space_group_name_Hall '-P 2yn'
_symmetry_space_group_name_H-M 'P 1 21/n 1'
_atom_sites_solution_hydrogens geom
_atom_sites_solution_primary direct
_atom_sites_solution_secondary difmap
_audit_creation_method SHELXL
_cell_angle_alpha 90.00
_cell_angle_beta 104.759(3)
_cell_angle_gamma 90.00
_cell_formula_units_Z 4
_cell_length_a 10.2282(4)
_cell_length_b 10.0166(4)
_cell_length_c 17.6631(5)
_cell_measurement_temperature 183(2)
_cell_volume 1749.91(11)
_computing_cell_refinement DENZO
_computing_data_collection COLLECT
_computing_data_reduction DENZO
_computing_molecular_graphics XP
_computing_publication_material XP
_computing_structure_refinement 'SHELXL-93 (Sheldrick, 1993)'
_computing_structure_solution 'SHELXS-86 (Sheldrick, 1990)'
_diffrn_ambient_temperature 183(2)
_diffrn_measurement_device KAPPA-CCD
_diffrn_measurement_method 'phi-scan, omega-scan'
_diffrn_radiation_monochromator graphite
_diffrn_radiation_source 'fine-focus sealed tube'
_diffrn_radiation_type MoK\a
_diffrn_radiation_wavelength 0.71073
_diffrn_reflns_av_R_equivalents 0.0251
_diffrn_reflns_av_sigmaI/netI 0.0399
_diffrn_reflns_limit_h_max 13
_diffrn_reflns_limit_h_min -13
_diffrn_reflns_limit_k_max 12
_diffrn_reflns_limit_k_min -12
_diffrn_reflns_limit_l_max 22
_diffrn_reflns_limit_l_min -22
_diffrn_reflns_number 6727
_diffrn_reflns_theta_max 27.44
_diffrn_reflns_theta_min 2.92
_exptl_absorpt_coefficient_mu 0.929
_exptl_crystal_colour colourless
_exptl_crystal_density_diffrn 1.375
_exptl_crystal_description quader
_exptl_crystal_F_000 740
_exptl_crystal_size_max 0.3
_exptl_crystal_size_mid 0.3
_exptl_crystal_size_min 0.25
_refine_diff_density_max 0.486
_refine_diff_density_min -0.458
_refine_diff_density_rms 0.059
_refine_ls_extinction_method none
_refine_ls_goodness_of_fit_all 1.092
_refine_ls_goodness_of_fit_obs 1.120
_refine_ls_matrix_type full
_refine_ls_number_parameters 197
_refine_ls_number_reflns 3907
_refine_ls_number_restraints 0
_refine_ls_restrained_S_all 1.113
_refine_ls_restrained_S_obs 1.120
_refine_ls_R_factor_all 0.0438
_refine_ls_R_factor_obs 0.0308
_refine_ls_shift/esd_max 0.000
_refine_ls_shift/esd_mean 0.000
_refine_ls_structure_factor_coef Fsqd
_refine_ls_weighting_details 'w=1/[\s^2^(Fo^2^)+(0.0205P)^2^+0.9312P] where P=(Fo^2^+2Fc^2^)/3'
_refine_ls_weighting_scheme calc
_refine_ls_wR_factor_all 0.0750
_refine_ls_wR_factor_obs 0.0676
_reflns_number_observed 3174
_reflns_number_total 3914
_reflns_observed_criterion >2sigma(I)
_cod_data_source_file b304199a.txt
_cod_data_source_block tt1648
_cod_depositor_comments
;
The following automatic conversions were performed:

'_refine_ls_weighting_scheme' value 'calc
w=1/[\s^2^(Fo^2^)+(0.0205P)^2^+0.9312P] where P=(Fo^2^+2Fc^2^)/3' was
changed to 'calc'. New tag '_refine_ls_weighting_details' was
created. The value of the new tag was set to
'w=1/[\s^2^(Fo^2^)+(0.0205P)^2^+0.9312P] where P=(Fo^2^+2Fc^2^)/3'.

Automatic conversion script
Id: cif_fix_values 3143 2015-03-26 13:38:13Z robertas 
;
_cod_original_sg_symbol_H-M P2(1)/n
_cod_original_formula_sum 'C12 H19 Cl3 N3 Ru0.50'
_cod_database_code 7013091

loop_
_symmetry_equiv_pos_as_xyz
'x, y, z'
'-x+1/2, y+1/2, -z+1/2'
'-x, -y, -z'
'x-1/2, -y-1/2, z-1/2'

loop_
_atom_site_aniso_label
_atom_site_aniso_U_11
_atom_site_aniso_U_22
_atom_site_aniso_U_33
_atom_site_aniso_U_23
_atom_site_aniso_U_13
_atom_site_aniso_U_12
Ru1 0.02729(12) 0.02446(13) 0.01986(11) -0.00003(9) 0.00749(8) -0.00682(10)
C1 0.0296(10) 0.0303(11) 0.0224(9) -0.0006(8) 0.0073(8) -0.0012(9)
N1 0.0356(10) 0.0312(10) 0.0312(9) 0.0033(8) 0.0111(8) -0.0075(8)
C2 0.0406(12) 0.0294(12) 0.0361(11) 0.0051(9) 0.0070(9) -0.0154(10)
C3 0.047(2) 0.055(3) 0.067(3) 0.034(2) -0.004(2) -0.009(2)
C4 0.067(3) 0.040(2) 0.055(3) -0.009(2) 0.010(2) -0.015(2)
C5 0.045(2) 0.050(3) 0.071(3) 0.010(2) 0.029(2) -0.013(2)
C6 0.0311(10) 0.0276(11) 0.0288(11) 0.0030(9) 0.0107(8) -0.0046(9)
N2 0.0390(10) 0.0367(11) 0.0250(9) -0.0043(8) 0.0078(8) -0.0040(8)
C7 0.0436(13) 0.0354(13) 0.0245(10) -0.0097(9) 0.0048(9) -0.0025(10)
C8 0.154(4) 0.084(3) 0.0307(14) -0.011(2) 0.033(2) -0.040(3)
C9 0.093(3) 0.058(2) 0.074(2) -0.024(2) 0.002(2) 0.025(2)
C10 0.050(2) 0.099(3) 0.062(2) -0.037(2) 0.0014(14) -0.008(2)
C11 0.0340(11) 0.0309(12) 0.0254(10) 0.0035(9) 0.0090(9) -0.0080(10)
N3 0.0428(11) 0.0420(12) 0.0459(11) 0.0094(9) 0.0136(9) 0.0017(10)
C12 0.0434(14) 0.0444(15) 0.055(2) 0.0025(12) 0.0221(12) -0.0047(11)
Cl1 0.0613(5) 0.0672(5) 0.0834(5) 0.0036(4) 0.0194(4) 0.0212(4)
Cl2 0.0513(4) 0.0717(5) 0.0608(4) 0.0049(4) 0.0133(3) -0.0211(4)
Cl3 0.0759(5) 0.0432(4) 0.0939(6) -0.0097(4) 0.0167(4) -0.0031(4)

loop_
_atom_site_label
_atom_site_type_symbol
_atom_site_fract_x
_atom_site_fract_y
_atom_site_fract_z
_atom_site_U_iso_or_equiv
_atom_site_thermal_displace_type
_atom_site_occupancy
_atom_site_calc_flag
_atom_site_refinement_flags
_atom_site_disorder_group
Ru1 Ru 0.0000 0.5000 0.5000 0.02360(8) Uani 1 d S .
C1 C 0.1030(2) 0.6506(2) 0.46825(11) 0.0273(4) Uani 1 d . .
N1 N 0.1600(2) 0.7418(2) 0.45320(10) 0.0322(4) Uani 1 d . .
C2 C 0.2230(2) 0.8671(2) 0.43981(13) 0.0359(5) Uani 1 d . .
C3 C 0.1269(5) 0.9469(5) 0.3812(3) 0.0599(15) Uani 0.642(4) d P 1
H3A H 0.1694(11) 1.0316(13) 0.3730(13) 0.065(4) Uiso 0.642(4) calc PR 1
H3B H 0.0462(14) 0.9650(25) 0.3999(8) 0.065(4) Uiso 0.642(4) calc PR 1
H3C H 0.1011(23) 0.8976(13) 0.3318(6) 0.065(4) Uiso 0.642(4) calc PR 1
C4 C 0.2686(5) 0.9326(4) 0.5194(3) 0.0546(12) Uani 0.642(4) d P 1
H4A H 0.1901(6) 0.9480(27) 0.5405(8) 0.065(4) Uiso 0.642(4) calc PR 1
H4B H 0.3122(27) 1.0180(14) 0.5143(4) 0.065(4) Uiso 0.642(4) calc PR 1
H4C H 0.3330(23) 0.8741(14) 0.5549(5) 0.065(4) Uiso 0.642(4) calc PR 1
C5 C 0.3505(4) 0.8305(5) 0.4109(3) 0.0530(12) Uani 0.642(4) d P 1
H5A H 0.3226(5) 0.7825(25) 0.3610(9) 0.065(4) Uiso 0.642(4) calc PR 1
H5B H 0.4105(14) 0.7736(23) 0.4499(8) 0.065(4) Uiso 0.642(4) calc PR 1
H5C H 0.3984(16) 0.9123(5) 0.4037(16) 0.065(4) Uiso 0.642(4) calc PR 1
C3X C 0.1357(10) 0.9821(9) 0.4673(6) 0.066(3) Uiso 0.358(4) d P 2
H3X1 H 0.1786(29) 1.0689(11) 0.4649(29) 0.065(4) Uiso 0.358(4) calc PR 2
H3X2 H 0.1310(45) 0.9646(29) 0.5212(12) 0.065(4) Uiso 0.358(4) calc PR 2
H3X3 H 0.0441(18) 0.9829(35) 0.4326(20) 0.065(4) Uiso 0.358(4) calc PR 2
C4X C 0.3655(8) 0.8785(9) 0.4812(5) 0.059(2) Uiso 0.358(4) d P 2
H4X1 H 0.4167(12) 0.8065(32) 0.4644(23) 0.065(4) Uiso 0.358(4) calc PR 2
H4X2 H 0.3752(10) 0.8716(54) 0.5377(5) 0.065(4) Uiso 0.358(4) calc PR 2
H4X3 H 0.4004(16) 0.9650(23) 0.4693(25) 0.065(4) Uiso 0.358(4) calc PR 2
C5X C 0.1928(8) 0.8811(8) 0.3502(4) 0.045(2) Uiso 0.358(4) d P 2
H5X1 H 0.0948(8) 0.8785(53) 0.3276(5) 0.065(4) Uiso 0.358(4) calc PR 2
H5X2 H 0.2355(45) 0.8074(30) 0.3290(5) 0.065(4) Uiso 0.358(4) calc PR 2
H5X3 H 0.2288(47) 0.9662(25) 0.3371(4) 0.065(4) Uiso 0.358(4) calc PR 2
C6 C -0.0623(2) 0.4326(2) 0.39004(12) 0.0286(4) Uani 1 d . .
N2 N -0.0985(2) 0.3882(2) 0.32816(10) 0.0336(4) Uani 1 d . .
C7 C -0.1405(2) 0.3228(2) 0.25178(12) 0.0352(5) Uani 1 d . .
C8 C -0.1059(5) 0.4162(4) 0.1925(2) 0.0877(13) Uani 1 d . .
H8A H -0.1546(21) 0.5006(11) 0.1920(11) 0.114(5) Uiso 1 calc R .
H8B H -0.1324(26) 0.3753(13) 0.1405(3) 0.114(5) Uiso 1 calc R .
H8C H -0.0084(6) 0.4333(21) 0.2067(9) 0.114(5) Uiso 1 calc R .
C9 C -0.0612(4) 0.1951(3) 0.2571(2) 0.0782(11) Uani 1 d . .
H9A H -0.0843(19) 0.1500(13) 0.2062(4) 0.114(5) Uiso 1 calc R .
H9B H -0.0833(19) 0.1368(11) 0.2967(11) 0.114(5) Uiso 1 calc R .
H9C H 0.0358(4) 0.2154(4) 0.2720(14) 0.114(5) Uiso 1 calc R .
C10 C -0.2896(3) 0.2974(4) 0.2341(2) 0.0725(10) Uani 1 d . .
H10A H -0.3097(4) 0.2440(22) 0.2762(8) 0.114(5) Uiso 1 calc R .
H10B H -0.3188(6) 0.2488(24) 0.1845(8) 0.114(5) Uiso 1 calc R .
H10C H -0.3378(3) 0.3827(4) 0.2299(15) 0.114(5) Uiso 1 calc R .
C11 C -0.1638(2) 0.6266(2) 0.48287(11) 0.0298(5) Uani 1 d . .
N3 N -0.2538(2) 0.6988(2) 0.47424(12) 0.0431(5) Uani 1 d . .
C12 C 0.3849(3) 0.3693(3) 0.3849(2) 0.0460(6) Uani 1 d . .
H12 H 0.3635(25) 0.3478(27) 0.4328(15) 0.045(7) Uiso 1 d . .
Cl1 Cl 0.26570(8) 0.48068(9) 0.33023(5) 0.0705(2) Uani 1 d . .
Cl2 Cl 0.54579(7) 0.44142(9) 0.40846(4) 0.0615(2) Uani 1 d . .
Cl3 Cl 0.38457(9) 0.21902(8) 0.33281(5) 0.0719(2) Uani 1 d . .

loop_
_atom_type_symbol
_atom_type_description
_atom_type_scat_dispersion_real
_atom_type_scat_dispersion_imag
_atom_type_scat_source
C C 0.0033 0.0016 'International Tables Vol C Tables 4.2.6.8 and 6.1.1.4'
H H 0.0000 0.0000 'International Tables Vol C Tables 4.2.6.8 and 6.1.1.4'
N N 0.0061 0.0033 'International Tables Vol C Tables 4.2.6.8 and 6.1.1.4'
Cl Cl 0.1484 0.1585 'International Tables Vol C Tables 4.2.6.8 and 6.1.1.4'
Ru Ru -1.2594 0.8363 'International Tables Vol C Tables 4.2.6.8 and 6.1.1.4'

loop_
_geom_angle_atom_site_label_1
_geom_angle_atom_site_label_2
_geom_angle_atom_site_label_3
_geom_angle
_geom_angle_site_symmetry_1
_geom_angle_site_symmetry_3
_geom_angle_publ_flag
C1 Ru1 C1 180.0 . 3_566 ?
C1 Ru1 C6 87.56(8) . 3_566 ?
C1 Ru1 C6 92.44(8) 3_566 3_566 ?
C1 Ru1 C6 92.44(8) . . ?
C1 Ru1 C6 87.56(8) 3_566 . ?
C6 Ru1 C6 180.0 3_566 . ?
C1 Ru1 C11 87.79(8) . . ?
C1 Ru1 C11 92.21(8) 3_566 . ?
C6 Ru1 C11 88.90(8) 3_566 . ?
C6 Ru1 C11 91.10(8) . . ?
C1 Ru1 C11 92.21(8) . 3_566 ?
C1 Ru1 C11 87.79(8) 3_566 3_566 ?
C6 Ru1 C11 91.10(8) 3_566 3_566 ?
C6 Ru1 C11 88.90(8) . 3_566 ?
C11 Ru1 C11 180.0 . 3_566 ?
N1 C1 Ru1 176.0(2) . . ?
C1 N1 C2 172.8(2) . . ?
N1 C2 C4X 114.3(4) . . ?
N1 C2 C3 109.9(2) . . ?
N1 C2 C4 105.5(2) . . ?
C3 C2 C4 114.3(3) . . ?
N1 C2 C5X 105.3(3) . . ?
C4X C2 C5X 114.9(5) . . ?
N1 C2 C5 106.9(2) . . ?
C3 C2 C5 111.3(3) . . ?
C4 C2 C5 108.7(3) . . ?
N1 C2 C3X 105.4(4) . . ?
C4X C2 C3X 110.7(5) . . ?
C5X C2 C3X 105.3(5) . . ?
C2 C3 H3A 109.5(2) . . ?
C2 C3 H3B 109.5(2) . . ?
H3A C3 H3B 109.5 . . ?
C2 C3 H3C 109.5(3) . . ?
H3A C3 H3C 109.5 . . ?
H3B C3 H3C 109.5 . . ?
C2 C4 H4A 109.5(2) . . ?
C2 C4 H4B 109.5(2) . . ?
H4A C4 H4B 109.5 . . ?
C2 C4 H4C 109.5(2) . . ?
H4A C4 H4C 109.5 . . ?
H4B C4 H4C 109.5 . . ?
C2 C5 H5A 109.5(2) . . ?
C2 C5 H5B 109.5(2) . . ?
H5A C5 H5B 109.5 . . ?
C2 C5 H5C 109.5(2) . . ?
H5A C5 H5C 109.5 . . ?
H5B C5 H5C 109.5 . . ?
C2 C3X H3X1 109.5(4) . . ?
C2 C3X H3X2 109.5(4) . . ?
H3X1 C3X H3X2 109.5 . . ?
C2 C3X H3X3 109.5(4) . . ?
H3X1 C3X H3X3 109.5 . . ?
H3X2 C3X H3X3 109.5 . . ?
C2 C4X H4X1 109.5(4) . . ?
C2 C4X H4X2 109.5(4) . . ?
H4X1 C4X H4X2 109.5 . . ?
C2 C4X H4X3 109.5(4) . . ?
H4X1 C4X H4X3 109.5 . . ?
H4X2 C4X H4X3 109.5 . . ?
C2 C5X H5X1 109.5(3) . . ?
C2 C5X H5X2 109.5(3) . . ?
H5X1 C5X H5X2 109.5 . . ?
C2 C5X H5X3 109.5(3) . . ?
H5X1 C5X H5X3 109.5 . . ?
H5X2 C5X H5X3 109.5 . . ?
N2 C6 Ru1 176.9(2) . . ?
C6 N2 C7 176.0(2) . . ?
N2 C7 C10 108.2(2) . . ?
N2 C7 C9 107.2(2) . . ?
C10 C7 C9 111.9(3) . . ?
N2 C7 C8 107.2(2) . . ?
C10 C7 C8 111.5(3) . . ?
C9 C7 C8 110.6(3) . . ?
C7 C8 H8A 109.5(2) . . ?
C7 C8 H8B 109.47(15) . . ?
H8A C8 H8B 109.5 . . ?
C7 C8 H8C 109.5(2) . . ?
H8A C8 H8C 109.5 . . ?
H8B C8 H8C 109.5 . . ?
C7 C9 H9A 109.47(15) . . ?
C7 C9 H9B 109.5(2) . . ?
H9A C9 H9B 109.5 . . ?
C7 C9 H9C 109.5(2) . . ?
H9A C9 H9C 109.5 . . ?
H9B C9 H9C 109.5 . . ?
C7 C10 H10A 109.5(2) . . ?
C7 C10 H10B 109.47(14) . . ?
H10A C10 H10B 109.5 . . ?
C7 C10 H10C 109.5(2) . . ?
H10A C10 H10C 109.5 . . ?
H10B C10 H10C 109.5 . . ?
N3 C11 Ru1 178.8(2) . . ?
Cl2 C12 Cl1 110.4(2) . . ?
Cl2 C12 Cl3 110.67(14) . . ?
Cl1 C12 Cl3 110.3(2) . . ?
Cl2 C12 H12 107.4(16) . . ?
Cl1 C12 H12 110.5(16) . . ?
Cl3 C12 H12 107.5(17) . . ?

loop_
_geom_bond_atom_site_label_1
_geom_bond_atom_site_label_2
_geom_bond_distance
_geom_bond_site_symmetry_2
_geom_bond_publ_flag
Ru1 C1 2.000(2) . ?
Ru1 C1 2.000(2) 3_566 ?
Ru1 C6 2.001(2) 3_566 ?
Ru1 C6 2.001(2) . ?
Ru1 C11 2.062(2) . ?
Ru1 C11 2.062(2) 3_566 ?
C1 N1 1.151(3) . ?
N1 C2 1.457(3) . ?
C2 C4X 1.459(9) . ?
C2 C3 1.469(5) . ?
C2 C4 1.513(5) . ?
C2 C5X 1.539(7) . ?
C2 C5 1.560(5) . ?
C2 C3X 1.607(9) . ?
C3 H3A 0.98 . ?
C3 H3B 0.98 . ?
C3 H3C 0.98 . ?
C4 H4A 0.98 . ?
C4 H4B 0.98 . ?
C4 H4C 0.98 . ?
C5 H5A 0.98 . ?
C5 H5B 0.98 . ?
C5 H5C 0.98 . ?
C3X H3X1 0.98 . ?
C3X H3X2 0.98 . ?
C3X H3X3 0.98 . ?
C4X H4X1 0.98 . ?
C4X H4X2 0.98 . ?
C4X H4X3 0.98 . ?
C5X H5X1 0.98 . ?
C5X H5X2 0.98 . ?
C5X H5X3 0.98 . ?
C6 N2 1.150(3) . ?
N2 C7 1.462(3) . ?
C7 C10 1.498(4) . ?
C7 C9 1.505(4) . ?
C7 C8 1.511(4) . ?
C8 H8A 0.98 . ?
C8 H8B 0.98 . ?
C8 H8C 0.98 . ?
C9 H9A 0.98 . ?
C9 H9B 0.98 . ?
C9 H9C 0.98 . ?
C10 H10A 0.98 . ?
C10 H10B 0.98 . ?
C10 H10C 0.98 . ?
C11 N3 1.150(3) . ?
C12 Cl2 1.748(3) . ?
C12 Cl1 1.751(3) . ?
C12 Cl3 1.764(3) . ?
C12 H12 0.95(3) . ?
